data_7048933
loop_
_publ_author_name
'Wang, Yuzhong'
'Xie, Yaoming'
'Wei, Pingrong'
'Schaefer, Henry F.'
'Robinson, Gregory H.'

_publ_section_title
;
 Redox chemistry of an anionic dithiolene radical.
;
_journal_issue 11
_journal_name_full 'Dalton transactions (Cambridge, England : 2003)'
_journal_page_first 3543
_journal_page_last 3546
_journal_paper_doi 10.1039/c8dt04989k
_journal_volume 48
_journal_year 2019
_chemical_formula_sum 'C82 H104 Co2 Li2 N4 O2 S6'
_chemical_formula_weight 1501.78
_space_group_crystal_system monoclinic
_space_group_IT_number 14
_space_group_name_Hall '-P 2yn'
_space_group_name_H-M_alt 'P 1 21/n 1'
_symmetry_space_group_name_Hall '-P 2yn'
_symmetry_space_group_name_H-M 'P 1 21/n 1'
_atom_sites_solution_hydrogens geom
_audit_creation_method SHELXL-2014/7
_audit_update_record
;
2019-01-29 deposited with the CCDC.
2019-02-07 downloaded from the CCDC.
;
_cell_angle_alpha 90
_cell_angle_beta 90.200(3)
_cell_angle_gamma 90
_cell_formula_units_Z 2
_cell_length_a 14.1048(15)
_cell_length_b 15.2174(16)
_cell_length_c 19.0290(19)
_cell_measurement_reflns_used 9066
_cell_measurement_temperature 297(2)
_cell_measurement_theta_max 26.63
_cell_measurement_theta_min 2.68
_cell_volume 4084.3(7)
_computing_cell_refinement 'Bruker SAINT'
_computing_data_collection 'Bruker APEX3'
_computing_data_reduction 'Bruker SAINT'
_computing_molecular_graphics 'Bruker SHELXTL'
_computing_publication_material 'Bruker SHELXTL'
_computing_structure_refinement 'SHELXL-2014/7 (Sheldrick, 2014)'
_computing_structure_solution 'SHELXS-97 (Sheldrick 2008)'
_diffrn_ambient_temperature 297(2)
_diffrn_measured_fraction_theta_full 0.997
_diffrn_measured_fraction_theta_max 0.990
_diffrn_measurement_device_type 'Bruker D8 Quest PHOTON 100 CMOS'
_diffrn_measurement_method 'Omega\phi scans'
_diffrn_radiation_type MoK\a
_diffrn_radiation_wavelength 0.71073
_diffrn_reflns_av_R_equivalents 0.0946
_diffrn_reflns_av_unetI/netI 0.0457
_diffrn_reflns_Laue_measured_fraction_full 0.997
_diffrn_reflns_Laue_measured_fraction_max 0.990
_diffrn_reflns_limit_h_max 16
_diffrn_reflns_limit_h_min -16
_diffrn_reflns_limit_k_max 18
_diffrn_reflns_limit_k_min -18
_diffrn_reflns_limit_l_max 22
_diffrn_reflns_limit_l_min -22
_diffrn_reflns_number 88772
_diffrn_reflns_point_group_measured_fraction_full 0.997
_diffrn_reflns_point_group_measured_fraction_max 0.990
_diffrn_reflns_theta_full 25.242
_diffrn_reflns_theta_max 25.249
_diffrn_reflns_theta_min 2.140
_diffrn_source Imus
_exptl_absorpt_coefficient_mu 0.606
_exptl_absorpt_correction_T_max 0.7457
_exptl_absorpt_correction_T_min 0.5147
_exptl_absorpt_correction_type multi-scan
_exptl_absorpt_process_details 'BRUKER SADABS'
_exptl_crystal_colour purple
_exptl_crystal_density_diffrn 1.221
_exptl_crystal_description plate
_exptl_crystal_F_000 1592
_exptl_crystal_size_max 0.250
_exptl_crystal_size_mid 0.160
_exptl_crystal_size_min 0.100
_refine_diff_density_max 2.334
_refine_diff_density_min -0.509
_refine_diff_density_rms 0.096
_refine_ls_extinction_method none
_refine_ls_goodness_of_fit_ref 1.043
_refine_ls_hydrogen_treatment constr
_refine_ls_matrix_type full
_refine_ls_number_parameters 527
_refine_ls_number_reflns 7314
_refine_ls_number_restraints 294
_refine_ls_restrained_S_all 1.025
_refine_ls_R_factor_all 0.1275
_refine_ls_R_factor_gt 0.0994
_refine_ls_shift/su_max 0.000
_refine_ls_shift/su_mean 0.000
_refine_ls_structure_factor_coef Fsqd
_refine_ls_weighting_details 'w=1/[\s^2^(Fo^2^)+(0.0451P)^2^+30.9033P] where P=(Fo^2^+2Fc^2^)/3'
_refine_ls_weighting_scheme calc
_refine_ls_wR_factor_gt 0.2218
_refine_ls_wR_factor_ref 0.2373
_reflns_Friedel_coverage 0.000
_reflns_number_gt 5305
_reflns_number_total 7314
_reflns_threshold_expression 'I > 2\s(I)'
_cod_data_source_file c8dt04989k2.cif
_cod_data_source_block compound_2
_cod_depositor_comments 'Adding full bibliography for 7048932--7048934.cif.'
_cod_database_code 7048933
_shelx_shelxl_version_number 2014/7
_shelx_space_group_comment
;
The symmetry employed for this shelxl refinement is uniquely defined
by the following loop, which should always be used as a source of
symmetry information in preference to the above space-group names.
They are only intended as comments.
;
_shelx_estimated_absorpt_t_min 0.863
_shelx_estimated_absorpt_t_max 0.942

loop_
_space_group_symop_operation_xyz
'x, y, z'
'-x+1/2, y+1/2, -z+1/2'
'-x, -y, -z'
'x-1/2, -y-1/2, z-1/2'

loop_
_atom_site_label
_atom_site_type_symbol
_atom_site_fract_x
_atom_site_fract_y
_atom_site_fract_z
_atom_site_U_iso_or_equiv
_atom_site_adp_type
_atom_site_occupancy
_atom_site_site_symmetry_order
_atom_site_calc_flag
_atom_site_refinement_flags_posn
_atom_site_refinement_flags_adp
_atom_site_refinement_flags_occupancy
_atom_site_disorder_assembly
_atom_site_disorder_group
S1 S 0.83581(12) 0.32953(11) 0.49908(9) 0.0424(4) Uani 1 1 d . . . . .
S2 S 0.59155(17) 0.09866(15) 0.62488(10) 0.0661(6) Uani 1 1 d . . . . .
S3 S 0.54711(15) 0.09952(13) 0.43771(10) 0.0565(5) Uani 1 1 d . . . . .
N1 N 0.7201(3) 0.2158(3) 0.5699(2) 0.0324(11) Uani 1 1 d . . . . .
N2 N 0.6982(3) 0.2140(3) 0.4582(2) 0.0306(11) Uani 1 1 d . . . . .
C1 C 0.7514(4) 0.2526(4) 0.5091(3) 0.0262(12) Uani 1 1 d . . . . .
C2 C 0.6474(5) 0.1543(4) 0.5578(3) 0.0390(15) Uani 1 1 d . . . . .
C3 C 0.6322(4) 0.1540(4) 0.4871(3) 0.0380(14) Uani 1 1 d . . . . .
C4 C 0.7032(4) 0.2355(4) 0.3847(3) 0.0363(14) Uani 1 1 d . . . . .
C5 C 0.6533(5) 0.3081(4) 0.3616(3) 0.0441(16) Uani 1 1 d . . . . .
C6 C 0.6570(6) 0.3267(6) 0.2901(4) 0.060(2) Uani 1 1 d . . . . .
H6 H 0.6234 0.3744 0.2722 0.072 Uiso 1 1 calc R U . . .
C7 C 0.7095(6) 0.2758(6) 0.2462(4) 0.065(2) Uani 1 1 d . . . . .
H7 H 0.7122 0.2900 0.1987 0.078 Uiso 1 1 calc R U . . .
C8 C 0.7588(6) 0.2037(6) 0.2704(4) 0.059(2) Uani 1 1 d . . . . .
H8 H 0.7936 0.1695 0.2393 0.071 Uiso 1 1 calc R U . . .
C9 C 0.7563(5) 0.1819(5) 0.3418(3) 0.0453(16) Uani 1 1 d . . . . .
C10 C 0.8098(6) 0.1034(5) 0.3698(4) 0.0568(19) Uani 1 1 d . . . . .
H10 H 0.7758 0.0832 0.4116 0.068 Uiso 1 1 calc R U . . .
C11 C 0.8144(8) 0.0256(6) 0.3194(6) 0.093(3) Uani 1 1 d . . . . .
H11A H 0.8494 -0.0214 0.3409 0.140 Uiso 1 1 calc R U . . .
H11B H 0.7513 0.0060 0.3087 0.140 Uiso 1 1 calc R U . . .
H11C H 0.8454 0.0433 0.2768 0.140 Uiso 1 1 calc R U . . .
C12 C 0.9092(7) 0.1284(7) 0.3936(5) 0.086(3) Uani 1 1 d . . . . .
H12A H 0.9413 0.0772 0.4111 0.129 Uiso 1 1 calc R U . . .
H12B H 0.9438 0.1522 0.3546 0.129 Uiso 1 1 calc R U . . .
H12C H 0.9053 0.1717 0.4302 0.129 Uiso 1 1 calc R U . . .
C13 C 0.5951(5) 0.3647(5) 0.4103(4) 0.0523(18) Uani 1 1 d . . . . .
H13 H 0.6082 0.3445 0.4583 0.063 Uiso 1 1 calc R U . . .
C14 C 0.4891(6) 0.3518(7) 0.3974(6) 0.087(3) Uani 1 1 d . . . . .
H14A H 0.4539 0.3884 0.4290 0.131 Uiso 1 1 calc R U . . .
H14B H 0.4741 0.3674 0.3498 0.131 Uiso 1 1 calc R U . . .
H14C H 0.4728 0.2914 0.4053 0.131 Uiso 1 1 calc R U . . .
C15 C 0.6222(7) 0.4604(6) 0.4073(6) 0.085(3) Uani 1 1 d . . . . .
H15A H 0.5833 0.4933 0.4391 0.128 Uiso 1 1 calc R U . . .
H15B H 0.6876 0.4669 0.4205 0.128 Uiso 1 1 calc R U . . .
H15C H 0.6131 0.4820 0.3603 0.128 Uiso 1 1 calc R U . . .
C16 C 0.7546(4) 0.2428(4) 0.6373(3) 0.0356(14) Uani 1 1 d . . . . .
C17 C 0.7021(5) 0.3028(5) 0.6766(3) 0.0455(16) Uani 1 1 d . . . . .
C18 C 0.7386(7) 0.3283(6) 0.7417(4) 0.066(2) Uani 1 1 d . . . . .
H18 H 0.7044 0.3673 0.7694 0.079 Uiso 1 1 calc R U . . .
C19 C 0.8229(7) 0.2974(7) 0.7653(4) 0.080(3) Uani 1 1 d . . . . .
H19 H 0.8472 0.3176 0.8078 0.096 Uiso 1 1 calc R U . . .
C20 C 0.8726(7) 0.2372(7) 0.7275(4) 0.078(3) Uani 1 1 d . . . . .
H20 H 0.9295 0.2155 0.7453 0.093 Uiso 1 1 calc R U . . .
C21 C 0.8395(5) 0.2075(5) 0.6623(4) 0.0525(18) Uani 1 1 d . . . . .
C22 C 0.8918(6) 0.1372(6) 0.6215(4) 0.066(2) Uani 1 1 d . . . . .
H22 H 0.8600 0.1308 0.5759 0.080 Uiso 1 1 calc R U . . .
C23 C 0.9949(7) 0.1613(9) 0.6073(6) 0.108(4) Uani 1 1 d . . . . .
H23A H 1.0247 0.1148 0.5814 0.162 Uiso 1 1 calc R U . . .
H23B H 0.9973 0.2147 0.5805 0.162 Uiso 1 1 calc R U . . .
H23C H 1.0276 0.1696 0.6512 0.162 Uiso 1 1 calc R U . . .
C24 C 0.8843(11) 0.0499(8) 0.6594(8) 0.148(6) Uani 1 1 d . . . . .
H24A H 0.9176 0.0056 0.6333 0.221 Uiso 1 1 calc R U . . .
H24B H 0.9119 0.0551 0.7055 0.221 Uiso 1 1 calc R U . . .
H24C H 0.8188 0.0336 0.6635 0.221 Uiso 1 1 calc R U . . .
C25 C 0.6105(5) 0.3394(5) 0.6468(4) 0.0556(19) Uani 1 1 d . . . . .
H25 H 0.5897 0.3000 0.6091 0.067 Uiso 1 1 calc R U . . .
C26 C 0.6268(6) 0.4287(6) 0.6150(5) 0.078(3) Uani 1 1 d . . . . .
H26A H 0.5681 0.4509 0.5964 0.117 Uiso 1 1 calc R U . . .
H26B H 0.6502 0.4680 0.6504 0.117 Uiso 1 1 calc R U . . .
H26C H 0.6724 0.4240 0.5778 0.117 Uiso 1 1 calc R U . . .
C27 C 0.5313(7) 0.3430(8) 0.7013(6) 0.099(4) Uani 1 1 d . . . . .
H27A H 0.4750 0.3665 0.6800 0.149 Uiso 1 1 calc R U . . .
H27B H 0.5187 0.2848 0.7184 0.149 Uiso 1 1 calc R U . . .
H27C H 0.5504 0.3799 0.7397 0.149 Uiso 1 1 calc R U . . .
Li1 Li 0.4604(11) 0.0568(10) 0.5484(8) 0.075(4) Uani 1 1 d . . . . .
O1 O 0.3404(6) 0.1218(6) 0.5510(5) 0.121(3) Uani 1 1 d D . . . .
C28 C 0.353(3) 0.2162(11) 0.555(3) 0.146(8) Uani 0.63(4) 1 d D U P A 1
H28A H 0.4063 0.2345 0.5262 0.175 Uiso 0.63(4) 1 calc R U P A 1
H28B H 0.3640 0.2348 0.6028 0.175 Uiso 0.63(4) 1 calc R U P A 1
C29 C 0.261(2) 0.2546(18) 0.527(2) 0.173(9) Uani 0.63(4) 1 d D U P A 1
H29A H 0.2163 0.2638 0.5643 0.208 Uiso 0.63(4) 1 calc R U P A 1
H29B H 0.2727 0.3102 0.5033 0.208 Uiso 0.63(4) 1 calc R U P A 1
C30 C 0.224(2) 0.187(2) 0.475(2) 0.176(9) Uani 0.63(4) 1 d D U P A 1
H30A H 0.1570 0.1771 0.4819 0.211 Uiso 0.63(4) 1 calc R U P A 1
H30B H 0.2343 0.2064 0.4270 0.211 Uiso 0.63(4) 1 calc R U P A 1
C31 C 0.279(2) 0.1056(19) 0.4897(17) 0.158(11) Uani 0.63(4) 1 d D U P A 1
H31A H 0.3175 0.0903 0.4493 0.189 Uiso 0.63(4) 1 calc R U P A 1
H31B H 0.2364 0.0573 0.4993 0.189 Uiso 0.63(4) 1 calc R U P A 1
C28' C 0.332(6) 0.2180(13) 0.545(4) 0.164(11) Uani 0.37(4) 1 d D U P A 2
H28C H 0.3938 0.2448 0.5415 0.197 Uiso 0.37(4) 1 calc R U P A 2
H28D H 0.2995 0.2418 0.5856 0.197 Uiso 0.37(4) 1 calc R U P A 2
C29' C 0.275(4) 0.237(3) 0.479(3) 0.169(10) Uani 0.37(4) 1 d D U P A 2
H29C H 0.2223 0.2761 0.4893 0.202 Uiso 0.37(4) 1 calc R U P A 2
H29D H 0.3144 0.2641 0.4435 0.202 Uiso 0.37(4) 1 calc R U P A 2
C30' C 0.238(4) 0.149(3) 0.453(2) 0.162(10) Uani 0.37(4) 1 d D U P A 2
H30C H 0.2707 0.1315 0.4108 0.194 Uiso 0.37(4) 1 calc R U P A 2
H30D H 0.1707 0.1522 0.4438 0.194 Uiso 0.37(4) 1 calc R U P A 2
C31' C 0.258(4) 0.087(3) 0.511(3) 0.158(12) Uani 0.37(4) 1 d D U P A 2
H31C H 0.2036 0.0824 0.5418 0.190 Uiso 0.37(4) 1 calc R U P A 2
H31D H 0.2727 0.0296 0.4926 0.190 Uiso 0.37(4) 1 calc R U P A 2
Co1 Co 1.01303(8) 0.46004(8) 0.33230(5) 0.0574(3) Uani 1 1 d D . . . .
C32 C 0.8742(7) 0.4316(10) 0.3231(5) 0.098(4) Uani 1 1 d . . . . .
H32 H 0.8445 0.3813 0.3399 0.117 Uiso 1 1 calc R U . . .
C33 C 0.8852(8) 0.5076(10) 0.3588(7) 0.103(4) Uani 1 1 d . . . . .
H33 H 0.8620 0.5197 0.4034 0.124 Uiso 1 1 calc R U . . .
C34 C 0.9353(9) 0.5623(9) 0.3185(8) 0.113(4) Uani 1 1 d . . . . .
H34 H 0.9562 0.6177 0.3322 0.135 Uiso 1 1 calc R U . . .
C35 C 0.9519(9) 0.5246(10) 0.2525(6) 0.107(4) Uani 1 1 d . . . . .
H35 H 0.9817 0.5505 0.2142 0.129 Uiso 1 1 calc R U . . .
C36 C 0.9151(7) 0.4415(10) 0.2563(5) 0.099(4) Uani 1 1 d . . . . .
H36 H 0.9168 0.3991 0.2211 0.119 Uiso 1 1 calc R U . . .
C37 C 1.0918(17) 0.455(2) 0.4180(10) 0.084(6) Uani 0.57(2) 1 d D U P B 1
H37 H 1.0778 0.4761 0.4627 0.101 Uiso 0.57(2) 1 calc R U P B 1
C38 C 1.072(2) 0.3717(18) 0.3930(14) 0.094(6) Uani 0.57(2) 1 d D U P B 1
H38 H 1.0400 0.3274 0.4168 0.113 Uiso 0.57(2) 1 calc R U P B 1
C39 C 1.1098(18) 0.3666(13) 0.3248(13) 0.092(6) Uani 0.57(2) 1 d D U P B 1
H39 H 1.1093 0.3170 0.2963 0.110 Uiso 0.57(2) 1 calc R U P B 1
C40 C 1.1488(15) 0.4492(16) 0.3066(10) 0.081(5) Uani 0.57(2) 1 d D U P B 1
H40 H 1.1770 0.4640 0.2641 0.097 Uiso 0.57(2) 1 calc R U P B 1
C41 C 1.1370(14) 0.5033(14) 0.3638(13) 0.086(6) Uani 0.57(2) 1 d D U P B 1
H41 H 1.1555 0.5619 0.3665 0.103 Uiso 0.57(2) 1 calc R U P B 1
C37' C 1.071(2) 0.400(3) 0.4206(12) 0.087(7) Uani 0.43(2) 1 d D U P B 2
H37' H 1.0395 0.3951 0.4632 0.104 Uiso 0.43(2) 1 calc R U P B 2
C38' C 1.070(2) 0.3409(18) 0.3661(18) 0.090(7) Uani 0.43(2) 1 d D U P B 2
H38' H 1.0417 0.2856 0.3668 0.108 Uiso 0.43(2) 1 calc R U P B 2
C39' C 1.119(3) 0.3785(19) 0.3090(13) 0.078(6) Uani 0.43(2) 1 d D U P B 2
H39' H 1.1234 0.3549 0.2640 0.094 Uiso 0.43(2) 1 calc R U P B 2
C40' C 1.159(2) 0.458(2) 0.3323(17) 0.091(7) Uani 0.43(2) 1 d D U P B 2
H40' H 1.1985 0.4952 0.3065 0.109 Uiso 0.43(2) 1 calc R U P B 2
C41' C 1.130(2) 0.471(2) 0.3998(18) 0.087(7) Uani 0.43(2) 1 d D U P B 2
H41' H 1.1457 0.5192 0.4278 0.104 Uiso 0.43(2) 1 calc R U P B 2

loop_
_atom_site_aniso_label
_atom_site_aniso_U_11
_atom_site_aniso_U_22
_atom_site_aniso_U_33
_atom_site_aniso_U_23
_atom_site_aniso_U_13
_atom_site_aniso_U_12
S1 0.0434(9) 0.0430(9) 0.0410(9) 0.0007(7) 0.0013(7) -0.0153(7)
S2 0.0852(15) 0.0716(14) 0.0414(10) 0.0145(9) 0.0074(9) -0.0372(12)
S3 0.0693(13) 0.0547(11) 0.0453(10) 0.0044(9) -0.0081(9) -0.0293(10)
N1 0.036(3) 0.034(3) 0.027(2) 0.004(2) -0.002(2) -0.006(2)
N2 0.037(3) 0.026(2) 0.028(2) 0.004(2) 0.003(2) -0.007(2)
C1 0.030(3) 0.026(3) 0.023(3) 0.001(2) 0.001(2) 0.002(2)
C2 0.051(4) 0.034(3) 0.032(3) 0.004(3) 0.000(3) -0.010(3)
C3 0.044(4) 0.028(3) 0.042(3) 0.000(3) 0.000(3) -0.010(3)
C4 0.044(4) 0.034(3) 0.031(3) 0.003(3) -0.008(3) -0.014(3)
C5 0.054(4) 0.041(4) 0.038(3) 0.005(3) -0.007(3) -0.003(3)
C6 0.073(5) 0.061(5) 0.046(4) 0.015(4) -0.009(4) 0.002(4)
C7 0.087(6) 0.078(6) 0.031(4) 0.009(4) -0.002(4) -0.009(5)
C8 0.075(5) 0.068(5) 0.036(4) -0.012(4) 0.015(4) -0.004(4)
C9 0.049(4) 0.045(4) 0.042(4) -0.006(3) 0.001(3) -0.006(3)
C10 0.065(5) 0.058(5) 0.047(4) -0.005(4) 0.010(4) 0.013(4)
C11 0.115(8) 0.064(6) 0.100(8) -0.031(6) -0.022(6) 0.016(6)
C12 0.085(7) 0.082(7) 0.090(7) -0.024(6) -0.011(5) 0.026(6)
C13 0.061(5) 0.051(4) 0.045(4) 0.005(3) -0.004(3) 0.018(4)
C14 0.069(6) 0.076(7) 0.116(8) -0.017(6) 0.023(6) 0.002(5)
C15 0.068(6) 0.054(5) 0.134(9) -0.022(6) 0.004(6) 0.003(5)
C16 0.040(3) 0.038(3) 0.029(3) 0.002(3) 0.000(3) -0.003(3)
C17 0.057(4) 0.046(4) 0.034(3) 0.000(3) 0.006(3) 0.000(3)
C18 0.088(6) 0.070(6) 0.040(4) -0.009(4) 0.014(4) -0.003(5)
C19 0.102(7) 0.099(7) 0.040(4) -0.012(5) -0.021(5) 0.008(6)
C20 0.082(6) 0.096(7) 0.054(5) 0.003(5) -0.023(4) 0.026(6)
C21 0.056(4) 0.062(5) 0.039(4) 0.004(3) -0.005(3) 0.015(4)
C22 0.063(5) 0.076(6) 0.060(5) 0.001(4) -0.006(4) 0.027(4)
C23 0.074(7) 0.142(11) 0.109(9) -0.002(8) 0.006(6) 0.040(7)
C24 0.160(13) 0.082(9) 0.201(16) 0.026(9) 0.054(12) 0.059(9)
C25 0.052(4) 0.050(4) 0.065(5) -0.006(4) 0.013(4) 0.004(4)
C26 0.062(5) 0.071(6) 0.102(7) 0.017(5) 0.006(5) 0.018(5)
C27 0.074(6) 0.106(8) 0.118(9) 0.009(7) 0.042(6) 0.012(6)
Li1 0.080(10) 0.063(9) 0.081(10) 0.021(8) -0.014(8) -0.011(8)
O1 0.105(6) 0.131(8) 0.127(7) 0.032(6) 0.031(5) 0.030(6)
C28 0.19(2) 0.105(14) 0.146(18) 0.008(12) 0.020(13) 0.072(13)
C29 0.201(18) 0.175(15) 0.143(18) 0.039(13) 0.022(16) 0.091(14)
C30 0.190(18) 0.18(2) 0.159(18) 0.052(14) 0.000(15) 0.069(15)
C31 0.143(19) 0.172(18) 0.16(2) 0.027(16) -0.052(18) 0.045(15)
C28' 0.20(3) 0.14(2) 0.15(2) 0.024(18) 0.006(18) 0.087(19)
C29' 0.20(2) 0.159(17) 0.15(2) 0.042(17) 0.009(18) 0.058(18)
C30' 0.20(2) 0.15(2) 0.13(2) 0.042(16) 0.011(18) 0.074(19)
C31' 0.16(2) 0.168(19) 0.15(2) 0.054(17) -0.01(2) 0.04(2)
Co1 0.0570(6) 0.0703(7) 0.0449(6) -0.0091(5) 0.0067(5) -0.0133(6)
C32 0.075(7) 0.157(12) 0.061(6) 0.013(7) 0.000(5) -0.031(7)
C33 0.085(8) 0.133(11) 0.092(8) 0.004(8) 0.026(7) 0.026(8)
C34 0.116(10) 0.100(9) 0.122(11) -0.021(8) 0.008(8) 0.015(8)
C35 0.125(10) 0.125(11) 0.072(7) 0.036(7) 0.023(7) 0.001(9)
C36 0.079(7) 0.158(12) 0.060(6) -0.010(7) -0.015(5) 0.011(8)
C37 0.075(13) 0.125(14) 0.051(8) -0.025(8) -0.024(7) -0.014(12)
C38 0.107(11) 0.103(12) 0.073(13) -0.010(10) -0.030(11) -0.005(12)
C39 0.106(13) 0.093(10) 0.077(12) -0.027(10) -0.027(11) 0.011(10)
C40 0.049(8) 0.122(12) 0.072(10) -0.048(9) -0.006(8) -0.009(8)
C41 0.069(10) 0.120(11) 0.069(12) -0.051(9) 0.005(9) -0.027(10)
C37' 0.089(14) 0.109(18) 0.063(12) -0.019(11) -0.008(12) -0.007(14)
C38' 0.112(15) 0.089(13) 0.070(15) -0.012(10) -0.026(13) -0.001(12)
C39' 0.097(14) 0.078(12) 0.059(10) -0.013(9) -0.030(9) 0.019(11)
C40' 0.081(13) 0.119(13) 0.073(13) -0.029(12) -0.005(12) -0.019(10)
C41' 0.073(14) 0.123(13) 0.065(13) -0.032(11) -0.018(12) -0.023(11)

loop_
_atom_type_symbol
_atom_type_description
_atom_type_scat_dispersion_real
_atom_type_scat_dispersion_imag
_atom_type_scat_source
C C 0.0033 0.0016 'International Tables Vol C Tables 4.2.6.8 and 6.1.1.4'
H H 0.0000 0.0000 'International Tables Vol C Tables 4.2.6.8 and 6.1.1.4'
Co Co 0.3494 0.9721 'International Tables Vol C Tables 4.2.6.8 and 6.1.1.4'
Li Li -0.0003 0.0001 'International Tables Vol C Tables 4.2.6.8 and 6.1.1.4'
N N 0.0061 0.0033 'International Tables Vol C Tables 4.2.6.8 and 6.1.1.4'
O O 0.0106 0.0060 'International Tables Vol C Tables 4.2.6.8 and 6.1.1.4'
S S 0.1246 0.1234 'International Tables Vol C Tables 4.2.6.8 and 6.1.1.4'

loop_
_geom_angle_atom_site_label_1
_geom_angle_atom_site_label_2
_geom_angle_atom_site_label_3
_geom_angle
_geom_angle_site_symmetry_1
_geom_angle_site_symmetry_3
C2 S2 Li1 92.0(4) . .
C3 S3 Li1 116.5(4) . 3_656
C3 S3 Li1 90.4(4) . .
Li1 S3 Li1 68.3(7) 3_656 .
C1 N1 C2 112.0(5) . .
C1 N1 C16 122.2(5) . .
C2 N1 C16 125.6(5) . .
C1 N2 C3 111.4(5) . .
C1 N2 C4 124.5(5) . .
C3 N2 C4 124.0(5) . .
N2 C1 N1 104.3(5) . .
N2 C1 S1 127.7(4) . .
N1 C1 S1 128.0(4) . .
C3 C2 N1 106.0(5) . .
C3 C2 S2 131.1(5) . .
N1 C2 S2 122.8(4) . .
C2 C3 N2 106.2(5) . .
C2 C3 S3 130.1(5) . .
N2 C3 S3 123.5(5) . .
C9 C4 C5 124.2(6) . .
C9 C4 N2 118.1(6) . .
C5 C4 N2 117.7(6) . .
C4 C5 C6 117.0(7) . .
C4 C5 C13 122.5(6) . .
C6 C5 C13 120.4(6) . .
C7 C6 C5 120.4(7) . .
C6 C7 C8 121.6(7) . .
C7 C8 C9 119.9(7) . .
C4 C9 C8 116.8(7) . .
C4 C9 C10 122.1(6) . .
C8 C9 C10 121.1(6) . .
C9 C10 C12 111.5(7) . .
C9 C10 C11 114.5(7) . .
C12 C10 C11 109.9(7) . .
C5 C13 C15 112.9(7) . .
C5 C13 C14 111.2(7) . .
C15 C13 C14 111.5(7) . .
C17 C16 C21 121.7(6) . .
C17 C16 N1 119.3(6) . .
C21 C16 N1 119.0(6) . .
C16 C17 C18 117.6(7) . .
C16 C17 C25 119.6(6) . .
C18 C17 C25 122.8(7) . .
C19 C18 C17 121.3(8) . .
C18 C19 C20 120.8(8) . .
C21 C20 C19 121.0(8) . .
C16 C21 C20 117.5(7) . .
C16 C21 C22 121.0(6) . .
C20 C21 C22 121.4(7) . .
C21 C22 C24 109.8(8) . .
C21 C22 C23 112.8(8) . .
C24 C22 C23 111.3(9) . .
C17 C25 C26 110.5(7) . .
C17 C25 C27 112.6(7) . .
C26 C25 C27 110.7(7) . .
O1 Li1 S2 120.5(8) . .
O1 Li1 S3 117.3(8) . 3_656
S2 Li1 S3 103.2(5) . 3_656
O1 Li1 S3 108.2(6) . .
S2 Li1 S3 93.6(5) . .
S3 Li1 S3 111.7(7) 3_656 .
C31' O1 C28' 104(2) . .
C28 O1 C31 106.0(17) . .
C31' O1 Li1 119(3) . .
C28' O1 Li1 125(4) . .
C28 O1 Li1 113.3(16) . .
C31 O1 Li1 113.6(14) . .
O1 C28 C29 105.1(17) . .
C30 C29 C28 105.0(19) . .
C31 C30 C29 105.3(19) . .
C30 C31 O1 108.4(18) . .
O1 C28' C29' 108(2) . .
C30' C29' C28' 106(2) . .
C29' C30' C31' 105(2) . .
O1 C31' C30' 108(3) . .
C41 Co1 C39 69.4(9) . .
C41 Co1 C34 106.1(8) . .
C39 Co1 C34 165.2(9) . .
C41 Co1 C35 116.6(9) . .
C39 Co1 C35 126.4(8) . .
C34 Co1 C35 41.8(5) . .
C41 Co1 C32 164.9(7) . .
C39 Co1 C32 120.8(9) . .
C34 Co1 C32 66.9(6) . .
C35 Co1 C32 67.9(5) . .
C41 Co1 C40 40.8(6) . .
C39 Co1 C40 41.9(7) . .
C34 Co1 C40 125.7(8) . .
C35 Co1 C40 105.5(7) . .
C32 Co1 C40 154.2(7) . .
C41 Co1 C37 42.3(8) . .
C39 Co1 C37 69.2(9) . .
C34 Co1 C37 117.6(9) . .
C35 Co1 C37 152.4(11) . .
C32 Co1 C37 127.5(8) . .
C40 Co1 C37 70.1(8) . .
C41 Co1 C36 151.0(9) . .
C39 Co1 C36 108.6(8) . .
C34 Co1 C36 68.0(6) . .
C35 Co1 C36 39.9(5) . .
C32 Co1 C36 40.8(4) . .
C40 Co1 C36 118.1(7) . .
C37 Co1 C36 166.1(10) . .
C41 Co1 C33 127.1(7) . .
C39 Co1 C33 153.9(9) . .
C34 Co1 C33 39.7(5) . .
C35 Co1 C33 68.2(5) . .
C32 Co1 C33 39.2(5) . .
C40 Co1 C33 163.6(8) . .
C37 Co1 C33 108.1(7) . .
C36 Co1 C33 67.5(5) . .
C41 Co1 C38 70.9(10) . .
C39 Co1 C38 41.9(8) . .
C34 Co1 C38 151.5(10) . .
C35 Co1 C38 165.1(10) . .
C32 Co1 C38 108.4(8) . .
C40 Co1 C38 71.3(9) . .
C37 Co1 C38 41.3(8) . .
C36 Co1 C38 128.0(9) . .
C33 Co1 C38 118.7(9) . .
C34 Co1 C37' 133.5(10) . .
C35 Co1 C37' 175.3(10) . .
C32 Co1 C37' 111.0(10) . .
C36 Co1 C37' 141.9(12) . .
C33 Co1 C37' 107.9(9) . .
C34 Co1 C41' 117.7(11) . .
C35 Co1 C41' 139.6(12) . .
C32 Co1 C41' 146.6(11) . .
C36 Co1 C41' 171.0(10) . .
C33 Co1 C41' 121.5(10) . .
C37' Co1 C41' 39.7(10) . .
C33 C32 C36 108.5(12) . .
C33 C32 Co1 70.3(7) . .
C36 C32 Co1 69.7(6) . .
C32 C33 C34 107.8(11) . .
C32 C33 Co1 70.6(7) . .
C34 C33 Co1 66.6(7) . .
C35 C34 C33 110.5(13) . .
C35 C34 Co1 72.2(7) . .
C33 C34 Co1 73.7(8) . .
C36 C35 C34 105.4(11) . .
C36 C35 Co1 70.7(6) . .
C34 C35 Co1 66.1(7) . .
C35 C36 C32 107.6(11) . .
C35 C36 Co1 69.5(7) . .
C32 C36 Co1 69.4(6) . .
C41 C37 C38 108.4(18) . .
C41 C37 Co1 68.4(11) . .
C38 C37 Co1 68.8(13) . .
C39 C38 C37 106.9(18) . .
C39 C38 Co1 69.8(12) . .
C37 C38 Co1 69.9(13) . .
C40 C39 C38 109.0(16) . .
C40 C39 Co1 69.4(11) . .
C38 C39 Co1 68.3(13) . .
C39 C40 C41 106.9(16) . .
C39 C40 Co1 68.8(11) . .
C41 C40 Co1 68.6(11) . .
C37 C41 C40 108.8(18) . .
C37 C41 Co1 69.3(10) . .
C40 C41 Co1 70.5(11) . .
C41' C37' C38' 107(2) . .
C41' C37' Co1 70.8(19) . .
C38' C37' Co1 70.9(19) . .
C39' C38' C37' 108(2) . .
C39' C38' Co1 66.3(18) . .
C37' C38' Co1 70(2) . .
C40' C39' C38' 107.7(18) . .
C40' C39' Co1 72.3(19) . .
C38' C39' Co1 73.3(19) . .
C41' C40' C39' 107.2(18) . .
C41' C40' Co1 72.0(18) . .
C39' C40' Co1 66.9(18) . .
C40' C41' C37' 109(2) . .
C40' C41' Co1 69.6(19) . .
C37' C41' Co1 69.5(18) . .

loop_
_geom_bond_atom_site_label_1
_geom_bond_atom_site_label_2
_geom_bond_distance
_geom_bond_site_symmetry_2
S1 C1 1.680(6) .
S2 C2 1.724(6) .
S2 Li1 2.434(15) .
S3 C3 1.733(6) .
S3 Li1 2.396(15) 3_656
S3 Li1 2.525(16) .
N1 C1 1.361(7) .
N1 C2 1.406(8) .
N1 C16 1.430(7) .
N2 C1 1.357(7) .
N2 C3 1.417(7) .
N2 C4 1.437(7) .
C2 C3 1.362(8) .
C4 C9 1.378(9) .
C4 C5 1.381(9) .
C5 C6 1.391(9) .
C5 C13 1.511(10) .
C6 C7 1.361(11) .
C7 C8 1.377(11) .
C8 C9 1.399(10) .
C9 C10 1.509(10) .
C10 C12 1.522(12) .
C10 C11 1.525(11) .
C13 C15 1.507(11) .
C13 C14 1.526(11) .
C16 C17 1.395(9) .
C16 C21 1.395(9) .
C17 C18 1.395(10) .
C17 C25 1.514(10) .
C18 C19 1.354(12) .
C19 C20 1.361(12) .
C20 C21 1.399(11) .
C21 C22 1.515(11) .
C22 C24 1.517(14) .
C22 C23 1.524(13) .
C25 C26 1.506(11) .
C25 C27 1.527(11) .
Li1 O1 1.961(18) .
Li1 S3 2.396(15) 3_656
Li1 Li1 2.77(4) 3_656
O1 C31' 1.477(19) .
O1 C28' 1.474(19) .
O1 C28 1.449(16) .
O1 C31 1.469(16) .
C28 C29 1.516(18) .
C29 C30 1.513(17) .
C30 C31 1.488(17) .
C28' C29' 1.51(3) .
C29' C30' 1.51(2) .
C30' C31' 1.48(2) .
Co1 C41 1.960(18) .
Co1 C39 1.977(19) .
Co1 C34 1.922(13) .
Co1 C35 2.002(11) .
Co1 C32 2.013(10) .
Co1 C40 1.98(2) .
Co1 C37 1.97(2) .
Co1 C36 2.017(10) .
Co1 C33 2.009(11) .
Co1 C38 1.96(2) .
Co1 C37' 2.08(3) .
Co1 C41' 2.09(3) .
C32 C33 1.349(16) .
C32 C36 1.406(14) .
C33 C34 1.336(16) .
C34 C35 1.401(16) .
C35 C36 1.370(16) .
C37 C41 1.42(3) .
C37 C38 1.38(3) .
C38 C39 1.41(2) .
C39 C40 1.42(2) .
C40 C41 1.38(2) .
C37' C41' 1.42(3) .
C37' C38' 1.38(3) .
C38' C39' 1.41(2) .
C39' C40' 1.41(2) .
C40' C41' 1.37(2) .

loop_
_geom_torsion_atom_site_label_1
_geom_torsion_atom_site_label_2
_geom_torsion_atom_site_label_3
_geom_torsion_atom_site_label_4
_geom_torsion
_geom_torsion_site_symmetry_1
C3 N2 C1 N1 1.0(6) .
C4 N2 C1 N1 177.0(5) .
C3 N2 C1 S1 -178.2(4) .
C4 N2 C1 S1 -2.3(8) .
C2 N1 C1 N2 -0.1(6) .
C16 N1 C1 N2 -176.1(5) .
C2 N1 C1 S1 179.2(5) .
C16 N1 C1 S1 3.1(8) .
C1 N1 C2 C3 -0.9(7) .
C16 N1 C2 C3 175.0(6) .
C1 N1 C2 S2 -178.4(5) .
C16 N1 C2 S2 -2.6(9) .
Li1 S2 C2 C3 -13.6(8) .
Li1 S2 C2 N1 163.3(7) .
N1 C2 C3 N2 1.4(7) .
S2 C2 C3 N2 178.7(5) .
N1 C2 C3 S3 -174.7(5) .
S2 C2 C3 S3 2.5(11) .
C1 N2 C3 C2 -1.6(7) .
C4 N2 C3 C2 -177.6(6) .
C1 N2 C3 S3 174.9(4) .
C4 N2 C3 S3 -1.1(8) .
Li1 S3 C3 C2 -55.7(9) 3_656
Li1 S3 C3 C2 10.1(8) .
Li1 S3 C3 N2 128.7(7) 3_656
Li1 S3 C3 N2 -165.5(6) .
C1 N2 C4 C9 98.9(7) .
C3 N2 C4 C9 -85.6(7) .
C1 N2 C4 C5 -81.9(7) .
C3 N2 C4 C5 93.5(7) .
C9 C4 C5 C6 0.6(10) .
N2 C4 C5 C6 -178.5(6) .
C9 C4 C5 C13 179.4(6) .
N2 C4 C5 C13 0.3(9) .
C4 C5 C6 C7 -1.3(11) .
C13 C5 C6 C7 180.0(7) .
C5 C6 C7 C8 1.3(13) .
C6 C7 C8 C9 -0.7(13) .
C5 C4 C9 C8 0.0(10) .
N2 C4 C9 C8 179.1(6) .
C5 C4 C9 C10 179.8(6) .
N2 C4 C9 C10 -1.1(9) .
C7 C8 C9 C4 0.0(11) .
C7 C8 C9 C10 -179.8(7) .
C4 C9 C10 C12 -88.7(8) .
C8 C9 C10 C12 91.1(9) .
C4 C9 C10 C11 145.7(8) .
C8 C9 C10 C11 -34.5(11) .
C4 C5 C13 C15 125.1(8) .
C6 C5 C13 C15 -56.2(10) .
C4 C5 C13 C14 -108.7(8) .
C6 C5 C13 C14 70.1(9) .
C1 N1 C16 C17 97.8(7) .
C2 N1 C16 C17 -77.7(8) .
C1 N1 C16 C21 -83.1(8) .
C2 N1 C16 C21 101.5(8) .
C21 C16 C17 C18 1.6(10) .
N1 C16 C17 C18 -179.3(6) .
C21 C16 C17 C25 179.9(7) .
N1 C16 C17 C25 -1.0(9) .
C16 C17 C18 C19 1.3(12) .
C25 C17 C18 C19 -176.9(8) .
C17 C18 C19 C20 -3.1(15) .
C18 C19 C20 C21 1.9(16) .
C17 C16 C21 C20 -2.7(11) .
N1 C16 C21 C20 178.2(7) .
C17 C16 C21 C22 175.3(7) .
N1 C16 C21 C22 -3.9(10) .
C19 C20 C21 C16 0.9(14) .
C19 C20 C21 C22 -177.0(9) .
C16 C21 C22 C24 -109.2(10) .
C20 C21 C22 C24 68.7(12) .
C16 C21 C22 C23 126.1(9) .
C20 C21 C22 C23 -56.1(11) .
C16 C17 C25 C26 -98.4(8) .
C18 C17 C25 C26 79.8(9) .
C16 C17 C25 C27 137.2(8) .
C18 C17 C25 C27 -44.7(11) .
C31 O1 C28 C29 32(4) .
Li1 O1 C28 C29 157(2) .
O1 C28 C29 C30 -29(4) .
C28 C29 C30 C31 15(4) .
C29 C30 C31 O1 4(4) .
C28 O1 C31 C30 -23(4) .
Li1 O1 C31 C30 -148(3) .
C31' O1 C28' C29' -24(8) .
Li1 O1 C28' C29' 117(5) .
O1 C28' C29' C30' 8(9) .
C28' C29' C30' C31' 11(8) .
C28' O1 C31' C30' 32(7) .
Li1 O1 C31' C30' -113(4) .
C29' C30' C31' O1 -27(7) .
C36 C32 C33 C34 -3.1(15) .
Co1 C32 C33 C34 56.3(9) .
C36 C32 C33 Co1 -59.5(8) .
C32 C33 C34 C35 4.5(16) .
Co1 C33 C34 C35 63.3(9) .
C32 C33 C34 Co1 -58.7(9) .
C33 C34 C35 C36 -4.1(15) .
Co1 C34 C35 C36 60.1(9) .
C33 C34 C35 Co1 -64.2(10) .
C34 C35 C36 C32 2.0(14) .
Co1 C35 C36 C32 59.1(8) .
C34 C35 C36 Co1 -57.1(9) .
C33 C32 C36 C35 0.6(14) .
Co1 C32 C36 C35 -59.2(9) .
C33 C32 C36 Co1 59.8(8) .
C41 C37 C38 C39 3(3) .
Co1 C37 C38 C39 60.3(17) .
C41 C37 C38 Co1 -57.0(17) .
C37 C38 C39 C40 -3(3) .
Co1 C38 C39 C40 57.4(17) .
C37 C38 C39 Co1 -60.4(18) .
C38 C39 C40 C41 1(3) .
Co1 C39 C40 C41 58.2(16) .
C38 C39 C40 Co1 -56.8(18) .
C38 C37 C41 C40 -2(3) .
Co1 C37 C41 C40 -59.7(15) .
C38 C37 C41 Co1 57.3(17) .
C39 C40 C41 C37 1(3) .
Co1 C40 C41 C37 58.9(15) .
C39 C40 C41 Co1 -58.3(16) .
C41' C37' C38' C39' -6(4) .
Co1 C37' C38' C39' 56(3) .
C41' C37' C38' Co1 -62(3) .
C37' C38' C39' C40' 6(5) .
Co1 C38' C39' C40' 65(3) .
C37' C38' C39' Co1 -58(3) .
C38' C39' C40' C41' -4(5) .
Co1 C39' C40' C41' 61(3) .
C38' C39' C40' Co1 -65(3) .
C39' C40' C41' C37' 0(5) .
Co1 C40' C41' C37' 58(3) .
C39' C40' C41' Co1 -58(3) .
C38' C37' C41' C40' 4(5) .
Co1 C37' C41' C40' -58(3) .
C38' C37' C41' Co1 62(3) .
